data_4001321
loop_
_publ_author_name
'Kappaun, Stefan'
'Sax, Stefan'
'Eder, Sabrina'
'M\"oller, Kai C.'
'Waich, Kerstin'
'Niedermair, Fabian'
'Saf, Robert'
'Mereiter, Kurt'
'Jacob, Josemon'
'M\"ullen, Klaus'
'List, Emil J. W.'
'Slugovc, Christian'

_publ_section_title
;
 8-Quinolinolates as Ligands for Luminescent Cyclometalated Iridium
 Complexes
;
_journal_issue 6
_journal_name_full 'Chemistry of Materials'
_journal_page_first 1209
_journal_paper_doi 10.1021/cm062666j
_journal_volume 19
_journal_year 2007
_chemical_formula_moiety 'C31 H21 Ir N4 O3'
_chemical_formula_sum 'C31 H21 Ir N4 O3'
_chemical_formula_weight 689.72
_chemical_name_common '1158 cs SKA161 Ir(PhPy)2(OxNO2) xx1'
_chemical_name_systematic
; 
(OC-6-42)-bis(\k^2^(C^2^,N)-2-phenylpyridine)
(\k^2^(N,O)-5-nitro-8-quinolinolate)iridium(III) 
;
_space_group_IT_number 14
_symmetry_cell_setting monoclinic
_symmetry_space_group_name_Hall '-P 2yn'
_symmetry_space_group_name_H-M 'P 1 21/n 1'
_atom_sites_solution_hydrogens geom
_atom_sites_solution_primary direct
_atom_sites_solution_secondary difmap
_audit_creation_method SHELXL-97
_cell_angle_alpha 90.00
_cell_angle_beta 93.062(1)
_cell_angle_gamma 90.00
_cell_formula_units_Z 4
_cell_length_a 8.0795(5)
_cell_length_b 23.4650(14)
_cell_length_c 13.1145(8)
_cell_measurement_reflns_used 6509
_cell_measurement_temperature 173(2)
_cell_measurement_theta_max 28.50
_cell_measurement_theta_min 2.33
_cell_volume 2482.8(3)
_computing_cell_refinement 'Bruker SAINT'
_computing_data_collection 'Bruker SMART'
_computing_data_reduction 'Bruker SAINT, SADABS, XPREP'
_computing_molecular_graphics 'Bruker SHELXTL'
_computing_publication_material 'Bruker SHELXTL'
_computing_structure_refinement 'SHELXL-97 (Sheldrick, 1997)'
_computing_structure_solution 'SHELXS-97 (Sheldrick, 1997)'
_diffrn_ambient_temperature 173(2)
_diffrn_measured_fraction_theta_full 0.998
_diffrn_measured_fraction_theta_max 0.998
_diffrn_measurement_device_type 'CCD area detector'
_diffrn_measurement_method 'phi and omega scans'
_diffrn_radiation_monochromator graphite
_diffrn_radiation_source 'fine-focus sealed tube'
_diffrn_radiation_type MoK\a
_diffrn_radiation_wavelength 0.71073
_diffrn_reflns_av_R_equivalents 0.0270
_diffrn_reflns_av_sigmaI/netI 0.0214
_diffrn_reflns_limit_h_max 11
_diffrn_reflns_limit_h_min -11
_diffrn_reflns_limit_k_max 33
_diffrn_reflns_limit_k_min -33
_diffrn_reflns_limit_l_max 18
_diffrn_reflns_limit_l_min -18
_diffrn_reflns_number 36268
_diffrn_reflns_theta_full 30.00
_diffrn_reflns_theta_max 30.00
_diffrn_reflns_theta_min 2.67
_diffrn_standards_decay_% 0
_exptl_absorpt_coefficient_mu 5.421
_exptl_absorpt_correction_T_max 0.47
_exptl_absorpt_correction_T_min 0.30
_exptl_absorpt_correction_type multi-scan
_exptl_absorpt_process_details 'program SADABS, V2.10'
_exptl_crystal_colour red
_exptl_crystal_density_diffrn 1.845
_exptl_crystal_density_method 'not measured'
_exptl_crystal_description prism
_exptl_crystal_F_000 1344
_exptl_crystal_size_max 0.24
_exptl_crystal_size_mid 0.15
_exptl_crystal_size_min 0.14
_refine_diff_density_max 2.711
_refine_diff_density_min -2.113
_refine_diff_density_rms 0.140
_refine_ls_extinction_method none
_refine_ls_goodness_of_fit_ref 1.052
_refine_ls_hydrogen_treatment constr
_refine_ls_matrix_type full
_refine_ls_number_parameters 352
_refine_ls_number_reflns 7232
_refine_ls_number_restraints 0
_refine_ls_restrained_S_all 1.052
_refine_ls_R_factor_all 0.0591
_refine_ls_R_factor_gt 0.0485
_refine_ls_shift/su_max 0.001
_refine_ls_shift/su_mean 0.000
_refine_ls_structure_factor_coef Fsqd
_refine_ls_weighting_details 'calc w=1/[\s^2^(Fo^2^)+(0.0272P)^2^+17.3668P] where P=(Fo^2^+2Fc^2^)/3'
_refine_ls_weighting_scheme calc
_refine_ls_wR_factor_gt 0.1022
_refine_ls_wR_factor_ref 0.1083
_reflns_number_gt 6052
_reflns_number_total 7232
_reflns_threshold_expression >2sigma(I)
_cod_data_source_file cm062666jsi20061109_044506.cif
_cod_data_source_block 3-1158
_cod_depositor_comments
;
The following automatic conversions were performed:

'_symmetry_cell_setting' value 'Monoclinic' changed to 'monoclinic'
according to /home/saulius/struct/CIF-dictionaries/cif_core.dic
dictionary named 'cif_core.dic' version 2.4.1 from 2010-06-29.

Automatic conversion script
Id: cif_fix_values 1715 2011-07-08 13:25:40Z adriana 
;
_cod_original_sg_symbol_H-M P2(1)/n
_cod_database_code 4001321

loop_
_symmetry_equiv_pos_as_xyz
'x, y, z'
'-x+1/2, y+1/2, -z+1/2'
'-x, -y, -z'
'x-1/2, -y-1/2, z-1/2'

loop_
_atom_site_label
_atom_site_type_symbol
_atom_site_fract_x
_atom_site_fract_y
_atom_site_fract_z
_atom_site_U_iso_or_equiv
_atom_site_adp_type
_atom_site_occupancy
_atom_site_symmetry_multiplicity
_atom_site_calc_flag
_atom_site_refinement_flags
Ir Ir 0.20071(3) 0.362264(10) 0.162979(16) 0.04090(7) Uani 1 1 d .
O1 O 0.3138(6) 0.4434(2) 0.2087(3) 0.0547(11) Uani 1 1 d .
O2 O 0.1135(10) 0.4818(3) 0.6605(4) 0.093(2) Uani 1 1 d .
O3 O 0.2650(8) 0.5542(3) 0.6302(5) 0.095(2) Uani 1 1 d .
N1 N 0.3861(6) 0.3127(2) 0.2247(4) 0.0458(11) Uani 1 1 d .
N2 N 0.0092(7) 0.4059(2) 0.0911(4) 0.0490(12) Uani 1 1 d .
N3 N 0.1290(6) 0.3728(2) 0.3159(4) 0.0441(11) Uani 1 1 d .
N4 N 0.2039(9) 0.5100(3) 0.6030(4) 0.0638(17) Uani 1 1 d .
C1 C 0.5209(9) 0.3325(3) 0.2772(5) 0.0582(17) Uani 1 1 d .
H1 H 0.5372 0.3726 0.2817 0.070 Uiso 1 1 calc R
C2 C 0.6343(10) 0.2977(4) 0.3239(7) 0.076(2) Uani 1 1 d .
H2 H 0.7281 0.3131 0.3610 0.091 Uiso 1 1 calc R
C3 C 0.6124(11) 0.2396(4) 0.3172(7) 0.081(3) Uani 1 1 d .
H3 H 0.6909 0.2147 0.3503 0.097 Uiso 1 1 calc R
C4 C 0.4760(10) 0.2174(4) 0.2622(6) 0.068(2) Uani 1 1 d .
H4 H 0.4614 0.1774 0.2557 0.082 Uiso 1 1 calc R
C5 C 0.3615(8) 0.2548(3) 0.2170(5) 0.0491(14) Uani 1 1 d .
C6 C 0.2067(8) 0.2397(3) 0.1597(4) 0.0458(13) Uani 1 1 d .
C7 C 0.1589(10) 0.1832(3) 0.1371(6) 0.0600(17) Uani 1 1 d .
H7 H 0.2282 0.1524 0.1590 0.072 Uiso 1 1 calc R
C8 C 0.0118(11) 0.1731(3) 0.0834(7) 0.069(2) Uani 1 1 d .
H8 H -0.0195 0.1351 0.0664 0.082 Uiso 1 1 calc R
C9 C -0.0909(10) 0.2175(3) 0.0539(7) 0.069(2) Uani 1 1 d .
H9 H -0.1941 0.2099 0.0184 0.083 Uiso 1 1 calc R
C10 C -0.0453(9) 0.2731(3) 0.0754(5) 0.0543(16) Uani 1 1 d .
H10 H -0.1174 0.3033 0.0539 0.065 Uiso 1 1 calc R
C11 C 0.1060(7) 0.2860(3) 0.1286(4) 0.0426(12) Uani 1 1 d .
C12 C -0.1294(9) 0.4223(3) 0.1354(6) 0.0588(18) Uani 1 1 d .
H12 H -0.1379 0.4153 0.2063 0.071 Uiso 1 1 calc R
C13 C -0.2592(11) 0.4486(3) 0.0827(7) 0.075(2) Uani 1 1 d .
H13 H -0.3569 0.4591 0.1154 0.089 Uiso 1 1 calc R
C14 C -0.2422(15) 0.4596(4) -0.0212(8) 0.090(3) Uani 1 1 d .
H14 H -0.3285 0.4786 -0.0597 0.108 Uiso 1 1 calc R
C15 C -0.1022(14) 0.4431(3) -0.0677(7) 0.081(3) Uani 1 1 d .
H15 H -0.0925 0.4499 -0.1385 0.097 Uiso 1 1 calc R
C16 C 0.0268(11) 0.4161(3) -0.0106(5) 0.063(2) Uani 1 1 d .
C17 C 0.1807(12) 0.3955(3) -0.0485(5) 0.064(2) Uani 1 1 d .
C18 C 0.2314(17) 0.4039(4) -0.1482(6) 0.095(4) Uani 1 1 d .
H18 H 0.1623 0.4251 -0.1951 0.114 Uiso 1 1 calc R
C19 C 0.3757(19) 0.3826(5) -0.1790(8) 0.113(5) Uani 1 1 d .
H19 H 0.4079 0.3894 -0.2465 0.136 Uiso 1 1 calc R
C20 C 0.4774(14) 0.3507(5) -0.1112(8) 0.102(4) Uani 1 1 d .
H20 H 0.5773 0.3347 -0.1334 0.123 Uiso 1 1 calc R
C21 C 0.4332(10) 0.3422(4) -0.0109(6) 0.071(2) Uani 1 1 d .
H21 H 0.5040 0.3210 0.0351 0.085 Uiso 1 1 calc R
C22 C 0.2843(10) 0.3650(3) 0.0225(5) 0.0552(17) Uani 1 1 d .
C23 C 0.0494(7) 0.3366(3) 0.3655(5) 0.0480(14) Uani 1 1 d .
H23 H 0.0103 0.3027 0.3325 0.058 Uiso 1 1 calc R
C24 C 0.0172(8) 0.3457(3) 0.4712(5) 0.0551(16) Uani 1 1 d .
H24 H -0.0399 0.3178 0.5081 0.066 Uiso 1 1 calc R
C25 C 0.0686(8) 0.3942(3) 0.5168(5) 0.0497(14) Uani 1 1 d .
H25 H 0.0430 0.4008 0.5856 0.060 Uiso 1 1 calc R
C26 C 0.1588(8) 0.4352(3) 0.4659(5) 0.0478(14) Uani 1 1 d .
C27 C 0.2228(8) 0.4874(3) 0.5041(5) 0.0501(15) Uani 1 1 d .
C28 C 0.3129(10) 0.5237(3) 0.4406(6) 0.0620(18) Uani 1 1 d .
H28 H 0.3521 0.5590 0.4677 0.074 Uiso 1 1 calc R
C29 C 0.3460(9) 0.5104(3) 0.3427(6) 0.0570(16) Uani 1 1 d .
H29 H 0.4102 0.5355 0.3039 0.068 Uiso 1 1 calc R
C30 C 0.2834(8) 0.4583(3) 0.2985(5) 0.0493(14) Uani 1 1 d .
C31 C 0.1908(7) 0.4229(2) 0.3614(4) 0.0401(12) Uani 1 1 d .

loop_
_atom_site_aniso_label
_atom_site_aniso_U_11
_atom_site_aniso_U_22
_atom_site_aniso_U_33
_atom_site_aniso_U_23
_atom_site_aniso_U_13
_atom_site_aniso_U_12
Ir 0.04877(13) 0.04243(12) 0.03084(10) -0.00570(9) -0.00393(8) -0.00374(10)
O1 0.070(3) 0.054(3) 0.040(2) -0.0020(19) -0.004(2) -0.007(2)
O2 0.150(6) 0.086(4) 0.043(3) 0.001(3) 0.009(3) 0.026(4)
O3 0.088(4) 0.097(5) 0.095(5) -0.058(4) -0.028(4) 0.014(4)
N1 0.045(3) 0.057(3) 0.036(2) -0.007(2) 0.001(2) -0.001(2)
N2 0.065(3) 0.041(3) 0.039(2) -0.004(2) -0.013(2) -0.005(2)
N3 0.045(3) 0.052(3) 0.035(2) 0.002(2) -0.002(2) 0.004(2)
N4 0.082(4) 0.066(4) 0.041(3) -0.016(3) -0.021(3) 0.030(3)
C1 0.050(4) 0.070(5) 0.053(4) -0.015(3) -0.005(3) -0.001(3)
C2 0.052(4) 0.103(7) 0.071(5) -0.014(5) -0.014(4) 0.003(4)
C3 0.069(5) 0.090(7) 0.082(6) 0.009(5) -0.019(4) 0.023(5)
C4 0.070(5) 0.064(5) 0.070(5) 0.007(4) 0.002(4) 0.017(4)
C5 0.049(3) 0.056(4) 0.043(3) -0.001(3) 0.008(3) 0.006(3)
C6 0.051(3) 0.050(3) 0.038(3) -0.003(2) 0.013(2) -0.004(3)
C7 0.063(4) 0.048(4) 0.070(5) -0.006(3) 0.016(4) -0.002(3)
C8 0.075(5) 0.049(4) 0.082(5) -0.011(4) 0.008(4) -0.017(4)
C9 0.067(5) 0.063(5) 0.077(5) -0.011(4) -0.006(4) -0.023(4)
C10 0.055(4) 0.052(4) 0.055(4) -0.007(3) -0.004(3) -0.010(3)
C11 0.047(3) 0.049(3) 0.032(3) -0.004(2) 0.007(2) -0.004(3)
C12 0.067(4) 0.048(4) 0.058(4) -0.007(3) -0.021(3) 0.005(3)
C13 0.083(6) 0.056(4) 0.080(5) -0.009(4) -0.038(5) 0.012(4)
C14 0.123(8) 0.051(4) 0.089(7) -0.003(4) -0.060(6) 0.010(5)
C15 0.132(9) 0.050(4) 0.057(4) 0.006(3) -0.037(5) -0.005(5)
C16 0.110(6) 0.034(3) 0.042(3) 0.002(2) -0.023(4) -0.017(3)
C17 0.103(6) 0.047(4) 0.041(3) 0.001(3) 0.000(4) -0.025(4)
C18 0.177(11) 0.069(5) 0.040(4) 0.008(4) 0.010(5) -0.039(6)
C19 0.170(12) 0.119(9) 0.055(5) -0.005(6) 0.047(7) -0.066(9)
C20 0.107(8) 0.134(9) 0.070(6) -0.025(6) 0.043(6) -0.069(7)
C21 0.068(5) 0.088(6) 0.059(4) -0.017(4) 0.018(4) -0.035(4)
C22 0.075(4) 0.053(4) 0.037(3) -0.007(3) 0.005(3) -0.028(3)
C23 0.040(3) 0.049(3) 0.055(4) -0.007(3) 0.002(3) -0.002(3)
C24 0.049(3) 0.071(4) 0.046(3) 0.012(3) 0.010(3) 0.000(3)
C25 0.044(3) 0.060(4) 0.045(3) 0.006(3) 0.006(3) 0.014(3)
C26 0.049(3) 0.054(4) 0.040(3) -0.002(3) -0.009(2) 0.014(3)
C27 0.051(3) 0.055(4) 0.042(3) -0.015(3) -0.016(3) 0.017(3)
C28 0.069(5) 0.052(4) 0.062(4) -0.012(3) -0.016(4) -0.002(3)
C29 0.059(4) 0.046(3) 0.065(4) -0.004(3) -0.001(3) -0.004(3)
C30 0.051(3) 0.054(4) 0.042(3) 0.003(3) -0.004(3) -0.001(3)
C31 0.046(3) 0.041(3) 0.032(2) -0.004(2) -0.011(2) 0.011(2)

loop_
_atom_type_symbol
_atom_type_description
_atom_type_scat_dispersion_real
_atom_type_scat_dispersion_imag
_atom_type_scat_source
C C 0.0033 0.0016 'International Tables Vol C Tables 4.2.6.8 and 6.1.1.4'
H H 0.0000 0.0000 'International Tables Vol C Tables 4.2.6.8 and 6.1.1.4'
N N 0.0061 0.0033 'International Tables Vol C Tables 4.2.6.8 and 6.1.1.4'
O O 0.0106 0.0060 'International Tables Vol C Tables 4.2.6.8 and 6.1.1.4'
Ir Ir -1.4442 7.9887 'International Tables Vol C Tables 4.2.6.8 and 6.1.1.4'

loop_
_geom_angle_atom_site_label_1
_geom_angle_atom_site_label_2
_geom_angle_atom_site_label_3
_geom_angle
C11 Ir C22 88.0(2)
C11 Ir N1 80.9(2)
C22 Ir N1 96.2(3)
C11 Ir N2 94.2(2)
C22 Ir N2 81.0(3)
N1 Ir N2 174.48(19)
C11 Ir N3 101.4(2)
C22 Ir N3 170.6(2)
N1 Ir N3 85.57(19)
N2 Ir N3 98.0(2)
C11 Ir O1 176.4(2)
C22 Ir O1 93.9(2)
N1 Ir O1 95.81(19)
N2 Ir O1 89.14(19)
N3 Ir O1 76.79(19)
C30 O1 Ir 113.4(4)
C1 N1 C5 119.4(6)
C1 N1 Ir 124.6(5)
C5 N1 Ir 115.9(4)
C12 N2 C16 120.2(6)
C12 N2 Ir 124.8(4)
C16 N2 Ir 114.9(5)
C23 N3 C31 121.6(5)
C23 N3 Ir 125.2(5)
C31 N3 Ir 113.0(4)
O3 N4 O2 121.2(7)
O3 N4 C27 122.3(8)
O2 N4 C27 116.4(7)
N1 C1 C2 122.4(8)
N1 C1 H1 118.8
C2 C1 H1 118.8
C1 C2 C3 119.2(8)
C1 C2 H2 120.4
C3 C2 H2 120.4
C2 C3 C4 120.1(8)
C2 C3 H3 120.0
C4 C3 H3 120.0
C3 C4 C5 118.7(8)
C3 C4 H4 120.7
C5 C4 H4 120.7
N1 C5 C4 120.2(7)
N1 C5 C6 113.0(6)
C4 C5 C6 126.8(7)
C11 C6 C7 121.2(6)
C11 C6 C5 115.3(6)
C7 C6 C5 123.4(6)
C8 C7 C6 119.5(7)
C8 C7 H7 120.2
C6 C7 H7 120.2
C7 C8 C9 120.4(7)
C7 C8 H8 119.8
C9 C8 H8 119.8
C8 C9 C10 120.6(7)
C8 C9 H9 119.7
C10 C9 H9 119.7
C9 C10 C11 121.3(7)
C9 C10 H10 119.4
C11 C10 H10 119.4
C6 C11 C10 116.9(6)
C6 C11 Ir 114.8(4)
C10 C11 Ir 128.3(5)
N2 C12 C13 122.8(8)
N2 C12 H12 118.6
C13 C12 H12 118.6
C12 C13 C14 117.5(9)
C12 C13 H13 121.3
C14 C13 H13 121.3
C15 C14 C13 120.5(8)
C15 C14 H14 119.7
C13 C14 H14 119.7
C14 C15 C16 119.9(8)
C14 C15 H15 120.1
C16 C15 H15 120.1
N2 C16 C15 119.1(9)
N2 C16 C17 114.3(6)
C15 C16 C17 126.6(8)
C18 C17 C22 119.6(9)
C18 C17 C16 124.8(9)
C22 C17 C16 115.6(6)
C19 C18 C17 121.7(11)
C19 C18 H18 119.1
C17 C18 H18 119.1
C18 C19 C20 119.8(9)
C18 C19 H19 120.1
C20 C19 H19 120.1
C21 C20 C19 120.3(11)
C21 C20 H20 119.8
C19 C20 H20 119.8
C20 C21 C22 120.3(10)
C20 C21 H21 119.8
C22 C21 H21 119.8
C21 C22 C17 118.2(7)
C21 C22 Ir 127.7(6)
C17 C22 Ir 114.0(6)
N3 C23 C24 121.1(6)
N3 C23 H23 119.4
C24 C23 H23 119.4
C25 C24 C23 119.3(6)
C25 C24 H24 120.4
C23 C24 H24 120.4
C24 C25 C26 121.9(6)
C24 C25 H25 119.1
C26 C25 H25 119.1
C25 C26 C27 128.2(6)
C25 C26 C31 116.2(6)
C27 C26 C31 115.6(6)
C26 C27 N4 126.5(7)
C26 C27 C28 120.1(6)
N4 C27 C28 113.4(6)
C29 C28 C27 123.3(6)
C29 C28 H28 118.3
C27 C28 H28 118.3
C28 C29 C30 119.6(7)
C28 C29 H29 120.2
C30 C29 H29 120.2
O1 C30 C31 121.1(6)
O1 C30 C29 122.0(6)
C31 C30 C29 116.8(6)
N3 C31 C30 115.6(5)
N3 C31 C26 119.8(6)
C30 C31 C26 124.5(6)

loop_
_geom_bond_atom_site_label_1
_geom_bond_atom_site_label_2
_geom_bond_distance
Ir C11 1.989(6)
Ir C22 1.997(6)
Ir N1 2.030(5)
Ir N2 2.044(5)
Ir N3 2.131(5)
Ir O1 2.181(5)
O1 C30 1.266(8)
O2 N4 1.265(10)
O3 N4 1.196(9)
N1 C1 1.341(8)
N1 C5 1.376(8)
N2 C12 1.345(9)
N2 C16 1.370(8)
N3 C23 1.266(8)
N3 C31 1.400(7)
N4 C27 1.416(8)
C1 C2 1.350(11)
C1 H1 0.9500
C2 C3 1.378(13)
C2 H2 0.9500
C3 C4 1.385(12)
C3 H3 0.9500
C4 C5 1.384(10)
C4 H4 0.9500
C5 C6 1.467(9)
C6 C11 1.405(9)
C6 C7 1.408(9)
C7 C8 1.370(11)
C7 H7 0.9500
C8 C9 1.375(12)
C8 H8 0.9500
C9 C10 1.381(10)
C9 H9 0.9500
C10 C11 1.407(9)
C10 H10 0.9500
C12 C13 1.373(9)
C12 H12 0.9500
C13 C14 1.400(14)
C13 H13 0.9500
C14 C15 1.370(15)
C14 H14 0.9500
C15 C16 1.402(11)
C15 H15 0.9500
C16 C17 1.447(12)
C17 C18 1.404(11)
C17 C22 1.413(11)
C18 C19 1.350(18)
C18 H18 0.9500
C19 C20 1.397(18)
C19 H19 0.9500
C20 C21 1.395(12)
C20 H20 0.9500
C21 C22 1.408(11)
C21 H21 0.9500
C23 C24 1.439(9)
C23 H23 0.9500
C24 C25 1.340(10)
C24 H24 0.9500
C25 C26 1.399(9)
C25 H25 0.9500
C26 C27 1.412(9)
C26 C31 1.436(8)
C27 C28 1.418(11)
C28 C29 1.362(10)
C28 H28 0.9500
C29 C30 1.434(9)
C29 H29 0.9500
C30 C31 1.412(9)

loop_
_geom_torsion_atom_site_label_1
_geom_torsion_atom_site_label_2
_geom_torsion_atom_site_label_3
_geom_torsion_atom_site_label_4
_geom_torsion
C22 Ir O1 C30 178.3(5)
N1 Ir O1 C30 -85.1(5)
N2 Ir O1 C30 97.4(5)
N3 Ir O1 C30 -1.0(4)
C11 Ir N1 C1 -176.3(6)
C22 Ir N1 C1 96.7(5)
N3 Ir N1 C1 -74.1(5)
O1 Ir N1 C1 2.1(5)
C11 Ir N1 C5 -1.2(4)
C22 Ir N1 C5 -88.2(4)
N3 Ir N1 C5 101.0(4)
O1 Ir N1 C5 177.2(4)
C11 Ir N2 C12 89.5(5)
C22 Ir N2 C12 176.8(5)
N3 Ir N2 C12 -12.6(5)
O1 Ir N2 C12 -89.1(5)
C11 Ir N2 C16 -87.6(4)
C22 Ir N2 C16 -0.3(4)
N3 Ir N2 C16 170.3(4)
O1 Ir N2 C16 93.7(4)
C11 Ir N3 C23 1.2(6)
N1 Ir N3 C23 -78.6(5)
N2 Ir N3 C23 97.2(5)
O1 Ir N3 C23 -175.6(5)
C11 Ir N3 C31 176.2(4)
N1 Ir N3 C31 96.4(4)
N2 Ir N3 C31 -87.8(4)
O1 Ir N3 C31 -0.6(4)
C5 N1 C1 C2 -0.4(10)
Ir N1 C1 C2 174.5(6)
N1 C1 C2 C3 0.5(13)
C1 C2 C3 C4 0.6(14)
C2 C3 C4 C5 -1.6(14)
C1 N1 C5 C4 -0.7(9)
Ir N1 C5 C4 -176.0(5)
C1 N1 C5 C6 178.5(5)
Ir N1 C5 C6 3.1(6)
C3 C4 C5 N1 1.7(11)
C3 C4 C5 C6 -177.3(7)
N1 C5 C6 C11 -3.9(7)
C4 C5 C6 C11 175.1(6)
N1 C5 C6 C7 176.5(6)
C4 C5 C6 C7 -4.4(10)
C11 C6 C7 C8 0.3(10)
C5 C6 C7 C8 179.8(6)
C6 C7 C8 C9 -1.7(12)
C7 C8 C9 C10 1.9(13)
C8 C9 C10 C11 -0.6(12)
C7 C6 C11 C10 0.9(9)
C5 C6 C11 C10 -178.6(5)
C7 C6 C11 Ir -177.5(5)
C5 C6 C11 Ir 2.9(6)
C9 C10 C11 C6 -0.8(10)
C9 C10 C11 Ir 177.4(6)
C22 Ir C11 C6 95.6(5)
N1 Ir C11 C6 -1.0(4)
N2 Ir C11 C6 176.4(4)
N3 Ir C11 C6 -84.6(4)
C22 Ir C11 C10 -82.6(6)
N1 Ir C11 C10 -179.2(6)
N2 Ir C11 C10 -1.8(6)
N3 Ir C11 C10 97.2(6)
C16 N2 C12 C13 1.0(10)
Ir N2 C12 C13 -176.1(5)
N2 C12 C13 C14 -1.4(11)
C12 C13 C14 C15 1.6(12)
C13 C14 C15 C16 -1.3(13)
C12 N2 C16 C15 -0.7(9)
Ir N2 C16 C15 176.7(5)
C12 N2 C16 C17 -179.1(6)
Ir N2 C16 C17 -1.8(7)
C14 C15 C16 N2 0.9(11)
C14 C15 C16 C17 179.1(7)
N2 C16 C17 C18 -175.9(7)
C15 C16 C17 C18 5.8(12)
N2 C16 C17 C22 3.9(8)
C15 C16 C17 C22 -174.4(7)
C22 C17 C18 C19 1.4(13)
C16 C17 C18 C19 -178.9(9)
C17 C18 C19 C20 0.9(16)
C18 C19 C20 C21 -2.1(16)
C19 C20 C21 C22 1.0(13)
C20 C21 C22 C17 1.2(11)
C20 C21 C22 Ir -176.5(6)
C18 C17 C22 C21 -2.4(10)
C16 C17 C22 C21 177.8(6)
C18 C17 C22 Ir 175.6(6)
C16 C17 C22 Ir -4.2(7)
C11 Ir C22 C21 -85.2(6)
N1 Ir C22 C21 -4.6(6)
N2 Ir C22 C21 -179.8(6)
O1 Ir C22 C21 91.7(6)
C11 Ir C22 C17 97.0(5)
N1 Ir C22 C17 177.6(5)
N2 Ir C22 C17 2.4(5)
O1 Ir C22 C17 -86.1(5)
C31 N3 C23 C24 0.7(9)
Ir N3 C23 C24 175.4(5)
N3 C23 C24 C25 1.8(10)
C23 C24 C25 C26 -2.7(10)
C24 C25 C26 C27 -179.0(6)
C24 C25 C26 C31 1.0(9)
C25 C26 C27 N4 -2.0(10)
C31 C26 C27 N4 178.0(5)
C25 C26 C27 C28 179.6(6)
C31 C26 C27 C28 -0.4(9)
O3 N4 C27 C26 178.5(6)
O2 N4 C27 C26 -4.0(10)
O3 N4 C27 C28 -3.0(9)
O2 N4 C27 C28 174.5(6)
C26 C27 C28 C29 -1.6(11)
N4 C27 C28 C29 179.8(7)
C27 C28 C29 C30 2.2(11)
Ir O1 C30 C31 2.6(8)
Ir O1 C30 C29 -179.8(5)
C28 C29 C30 O1 -178.4(7)
C28 C29 C30 C31 -0.7(10)
C23 N3 C31 C30 177.3(6)
Ir N3 C31 C30 2.0(6)
C23 N3 C31 C26 -2.4(8)
Ir N3 C31 C26 -177.6(4)
O1 C30 C31 N3 -3.2(9)
C29 C30 C31 N3 179.0(5)
O1 C30 C31 C26 176.4(6)
C29 C30 C31 C26 -1.3(9)
C25 C26 C31 N3 1.5(8)
C27 C26 C31 N3 -178.5(5)
C25 C26 C31 C30 -178.2(6)
C27 C26 C31 C30 1.9(8)
